data_4063151
_journal_name_full Organometallics
_journal_paper_doi 10.1021/om0499299
_journal_year 2004
_chemical_formula_sum 'C18 H35 N3 O4 Si2'
_chemical_formula_weight 413.67
_space_group_IT_number 61
_symmetry_cell_setting orthorhombic
_symmetry_space_group_name_Hall '-P 2bc 2ac'
_symmetry_space_group_name_H-M 'P c a b'
_cell_angle_alpha 90.00
_cell_angle_beta 90.00
_cell_angle_gamma 90.00
_cell_formula_units_Z 8
_cell_length_a 13.9806(17)
_cell_length_b 15.5986(19)
_cell_length_c 22.644(3)
_cell_measurement_temperature 293(2)
_cell_volume 4938.1(10)
_diffrn_ambient_temperature 293(2)
_exptl_crystal_density_diffrn 1.113
_cod_depositor_comments
;
The following automatic conversions were performed:
'_symmetry_cell_setting' value 'Orthorhombic' changed to 'orthorhombic'
according to '/home/saulius/struct/CIF-dictionaries/cif_core.dic'
dictionary named 'cif_core.dic' version 2.4.1 from 2010-06-29.

Automatic conversion script
Id: cif_fix_enum 1527 2010-12-29 10:47:43Z saulius 
;
_cod_database_code 4063151

loop_
_symmetry_equiv_pos_as_xyz
'x, y, z'
'-x, -y+1/2, z+1/2'
'x+1/2, -y, -z+1/2'
'-x+1/2, y+1/2, -z'
'-x, -y, -z'
'x, y-1/2, -z-1/2'
'-x-1/2, y, z-1/2'
'x-1/2, -y-1/2, z'

loop_
_atom_site_label
_atom_site_type_symbol
_atom_site_fract_x
_atom_site_fract_y
_atom_site_fract_z
_atom_site_U_iso_or_equiv
_atom_site_adp_type
_atom_site_occupancy
_atom_site_symmetry_multiplicity
_atom_site_calc_flag
_atom_site_refinement_flags
_atom_site_disorder_assembly
_atom_site_disorder_group
Si1 Si 0.51704(5) 0.01630(5) 0.10012(3) 0.0401(2) Uani 1 1 d . . .
Si2 Si 0.53956(6) -0.16999(5) 0.13975(4) 0.0496(2) Uani 1 1 d . . .
O1 O 0.55246(19) 0.08360(16) 0.14985(10) 0.0663(7) Uani 1 1 d . . .
H1 H 0.584(3) 0.126(3) 0.1397(17) 0.074(12) Uiso 1 1 d . . .
O2 O 0.43426(16) 0.05772(14) 0.05874(9) 0.0514(5) Uani 1 1 d . . .
H2 H 0.402(2) 0.089(2) 0.0742(16) 0.062(11) Uiso 1 1 d . . .
O3 O 0.60647(15) -0.01086(16) 0.05835(12) 0.0526(6) Uani 1 1 d . . .
H3 H 0.598(3) -0.025(2) 0.0299(18) 0.060(13) Uiso 1 1 d . . .
N N 0.47484(15) -0.07432(14) 0.13553(9) 0.0384(5) Uani 1 1 d . . .
N1 N 0.3083(2) 0.17465(18) 0.09899(13) 0.0650(8) Uani 1 1 d . . .
N2 N 0.1792(3) 0.2835(2) 0.12757(14) 0.0741(9) Uani 1 1 d . . .
C1 C 0.38183(19) -0.06988(17) 0.16346(13) 0.0414(6) Uani 1 1 d . . .
C2 C 0.3736(2) -0.0430(2) 0.22236(14) 0.0541(8) Uani 1 1 d . . .
C12 C 0.4594(3) -0.0181(3) 0.25830(16) 0.0823(12) Uani 1 1 d . . .
H12A H 0.5041 -0.0648 0.2591 0.123 Uiso 1 1 calc R . .
H12B H 0.4398 -0.0048 0.2979 0.123 Uiso 1 1 calc R . .
H12C H 0.4893 0.0312 0.2409 0.123 Uiso 1 1 calc R . .
C3 C 0.2825(3) -0.0413(2) 0.24814(18) 0.0737(11) Uani 1 1 d . . .
H3A H 0.2762 -0.0232 0.2871 0.088 Uiso 1 1 calc R . .
C4 C 0.2035(3) -0.0655(3) 0.2179(2) 0.0851(13) Uani 1 1 d . . .
H4A H 0.1439 -0.0643 0.2361 0.102 Uiso 1 1 calc R . .
C5 C 0.2114(2) -0.0917(3) 0.1605(2) 0.0743(11) Uani 1 1 d . . .
H5A H 0.1567 -0.1080 0.1400 0.089 Uiso 1 1 calc R . .
C6 C 0.2999(2) -0.0943(2) 0.13192(15) 0.0537(8) Uani 1 1 d . . .
C16 C 0.3050(3) -0.1249(3) 0.06911(17) 0.0738(11) Uani 1 1 d . . .
H16A H 0.2423 -0.1231 0.0518 0.111 Uiso 1 1 calc R . .
H16B H 0.3286 -0.1827 0.0683 0.111 Uiso 1 1 calc R . .
H16C H 0.3473 -0.0884 0.0471 0.111 Uiso 1 1 calc R . .
C21 C 0.5457(3) -0.2240(3) 0.06648(18) 0.0833(12) Uani 1 1 d . . .
H21A H 0.4839 -0.2468 0.0566 0.125 Uiso 1 1 calc R . .
H21B H 0.5915 -0.2698 0.0681 0.125 Uiso 1 1 calc R . .
H21C H 0.5648 -0.1833 0.0370 0.125 Uiso 1 1 calc R . .
C22 C 0.6647(3) -0.1500(3) 0.1649(2) 0.0765(11) Uani 1 1 d . . .
H22A H 0.6968 -0.1140 0.1368 0.115 Uiso 1 1 calc R . .
H22B H 0.6981 -0.2036 0.1682 0.115 Uiso 1 1 calc R . .
H22C H 0.6637 -0.1221 0.2027 0.115 Uiso 1 1 calc R . .
C23 C 0.4780(3) -0.2428(2) 0.19290(19) 0.0788(11) Uani 1 1 d . . .
H23A H 0.4144 -0.2546 0.1791 0.118 Uiso 1 1 calc R . .
H23B H 0.4748 -0.2157 0.2309 0.118 Uiso 1 1 calc R . .
H23C H 0.5131 -0.2955 0.1961 0.118 Uiso 1 1 calc R . .
C1A C 0.2271(5) 0.1621(5) 0.0635(4) 0.094(3) Uani 0.747(9) 1 d PD A 1
H1AA H 0.2032 0.1042 0.0689 0.112 Uiso 0.747(9) 1 calc PR A 1
H1AB H 0.2442 0.1692 0.0223 0.112 Uiso 0.747(9) 1 calc PR A 1
C2A C 0.1477(6) 0.2279(6) 0.0805(4) 0.101(3) Uani 0.747(9) 1 d PD A 1
H2AA H 0.1314 0.2622 0.0462 0.121 Uiso 0.747(9) 1 calc PR A 1
H2AB H 0.0907 0.1974 0.0928 0.121 Uiso 0.747(9) 1 calc PR A 1
C1B C 0.2848(6) 0.1694(4) 0.1616(3) 0.085(2) Uani 0.747(9) 1 d PD A 1
H1BA H 0.3416 0.1815 0.1848 0.102 Uiso 0.747(9) 1 calc PR A 1
H1BB H 0.2640 0.1116 0.1709 0.102 Uiso 0.747(9) 1 calc PR A 1
C2B C 0.2055(6) 0.2331(5) 0.1784(3) 0.082(2) Uani 0.747(9) 1 d PD A 1
H2BA H 0.1501 0.2021 0.1928 0.099 Uiso 0.747(9) 1 calc PR A 1
H2BB H 0.2279 0.2705 0.2097 0.099 Uiso 0.747(9) 1 calc PR A 1
C1C C 0.3445(6) 0.2624(5) 0.0906(4) 0.083(2) Uani 0.747(9) 1 d PD A 1
H1CA H 0.3645 0.2702 0.0499 0.100 Uiso 0.747(9) 1 calc PR A 1
H1CB H 0.3995 0.2719 0.1159 0.100 Uiso 0.747(9) 1 calc PR A 1
C2C C 0.2644(6) 0.3281(4) 0.1059(3) 0.083(2) Uani 0.747(9) 1 d PD A 1
H2CA H 0.2873 0.3675 0.1359 0.099 Uiso 0.747(9) 1 calc PR A 1
H2CB H 0.2482 0.3611 0.0710 0.099 Uiso 0.747(9) 1 calc PR A 1
C1AA C 0.249(3) 0.203(2) 0.0490(12) 0.19(2) Uani 0.253(9) 1 d PD A 2
H1AC H 0.2165 0.1531 0.0326 0.227 Uiso 0.253(9) 1 calc PR A 2
H1AD H 0.2903 0.2259 0.0185 0.227 Uiso 0.253(9) 1 calc PR A 2
C2AA C 0.172(3) 0.272(3) 0.0660(10) 0.16(2) Uani 0.253(9) 1 d PD A 2
H2AC H 0.1850 0.3255 0.0456 0.198 Uiso 0.253(9) 1 calc PR A 2
H2AD H 0.1086 0.2526 0.0553 0.198 Uiso 0.253(9) 1 calc PR A 2
C1AB C 0.240(2) 0.1361(14) 0.1416(15) 0.20(2) Uani 0.253(9) 1 d PD A 2
H1AE H 0.2732 0.1223 0.1780 0.237 Uiso 0.253(9) 1 calc PR A 2
H1AF H 0.2146 0.0832 0.1253 0.237 Uiso 0.253(9) 1 calc PR A 2
C2AB C 0.157(2) 0.1976(17) 0.1550(16) 0.176(19) Uani 0.253(9) 1 d PD A 2
H2AE H 0.0981 0.1751 0.1389 0.211 Uiso 0.253(9) 1 calc PR A 2
H2AF H 0.1497 0.2038 0.1974 0.211 Uiso 0.253(9) 1 calc PR A 2
C1AC C 0.3516(19) 0.244(2) 0.125(2) 0.22(3) Uani 0.253(9) 1 d PD A 2
H1AG H 0.3954 0.2715 0.0978 0.261 Uiso 0.253(9) 1 calc PR A 2
H1AH H 0.3875 0.2262 0.1597 0.261 Uiso 0.253(9) 1 calc PR A 2
C2AC C 0.272(2) 0.309(2) 0.144(3) 0.27(4) Uani 0.253(9) 1 d PD A 2
H2AG H 0.2735 0.3167 0.1864 0.326 Uiso 0.253(9) 1 calc PR A 2
H2AH H 0.2849 0.3645 0.1260 0.326 Uiso 0.253(9) 1 calc PR A 2
O1T O 0.0056(15) 0.0727(9) 0.0185(11) 0.308(11) Uani 0.50 1 d P . 1
C1T C -0.0153(18) -0.007(2) 0.0598(7) 0.237(13) Uani 0.50 1 d P B 1
H1TA H 0.0340 -0.0508 0.0576 0.285 Uiso 0.50 1 calc PR B 1
H1TB H -0.0269 0.0089 0.1006 0.285 Uiso 0.50 1 calc PR B 1
C2T C -0.0833(9) -0.0254(8) 0.0352(6) 0.208(10) Uani 0.50 1 d P . 1
H2TA H -0.1200 0.0230 0.0207 0.250 Uiso 0.50 1 calc PR . 1
H2TB H -0.1236 -0.0661 0.0560 0.250 Uiso 0.50 1 calc PR . 1
O2T O 0.0768(9) -0.0152(8) 0.0267(6) 0.250(8) Uani 0.50 1 d PR . 2

loop_
_atom_site_aniso_label
_atom_site_aniso_U_11
_atom_site_aniso_U_22
_atom_site_aniso_U_33
_atom_site_aniso_U_23
_atom_site_aniso_U_13
_atom_site_aniso_U_12
Si1 0.0413(4) 0.0378(4) 0.0413(4) -0.0004(3) 0.0076(3) -0.0050(3)
Si2 0.0492(4) 0.0416(4) 0.0580(5) 0.0048(4) 0.0027(4) 0.0069(3)
O1 0.0855(17) 0.0594(14) 0.0540(13) -0.0092(11) 0.0129(12) -0.0360(13)
O2 0.0622(13) 0.0436(11) 0.0485(12) 0.0013(9) 0.0102(10) 0.0171(10)
O3 0.0397(11) 0.0676(14) 0.0505(13) 0.0026(12) 0.0111(10) 0.0012(10)
N 0.0368(11) 0.0349(11) 0.0435(12) 0.0016(9) 0.0052(9) -0.0016(9)
N1 0.0737(18) 0.0553(17) 0.0661(18) -0.0065(14) 0.0049(15) 0.0246(14)
N2 0.091(2) 0.0673(19) 0.0644(18) 0.0102(16) 0.0217(17) 0.0388(17)
C1 0.0407(14) 0.0336(13) 0.0498(15) 0.0059(11) 0.0098(12) -0.0014(10)
C2 0.0652(19) 0.0463(16) 0.0507(17) 0.0059(14) 0.0160(15) -0.0002(14)
C12 0.105(3) 0.095(3) 0.0468(19) -0.0040(19) 0.005(2) -0.018(2)
C3 0.093(3) 0.062(2) 0.067(2) 0.0114(18) 0.038(2) 0.015(2)
C4 0.056(2) 0.082(3) 0.117(4) 0.029(3) 0.042(2) 0.0117(19)
C5 0.0419(17) 0.077(2) 0.104(3) 0.019(2) 0.0112(19) -0.0057(17)
C6 0.0439(16) 0.0456(16) 0.071(2) 0.0086(15) 0.0035(14) -0.0046(12)
C16 0.0571(19) 0.085(3) 0.079(3) -0.008(2) -0.0134(18) -0.0179(19)
C21 0.105(3) 0.062(2) 0.083(3) -0.016(2) 0.006(2) 0.026(2)
C22 0.056(2) 0.078(2) 0.096(3) 0.015(2) -0.011(2) 0.0109(18)
C23 0.088(3) 0.0505(19) 0.098(3) 0.024(2) 0.016(2) 0.0037(18)
C1A 0.083(4) 0.093(5) 0.104(6) -0.042(5) -0.013(4) 0.023(4)
C2A 0.079(4) 0.118(6) 0.106(7) -0.016(5) -0.016(4) 0.040(4)
C1B 0.113(5) 0.059(4) 0.084(4) 0.012(3) 0.002(4) 0.033(4)
C2B 0.118(5) 0.067(4) 0.062(3) 0.013(3) 0.030(3) 0.035(4)
C1C 0.086(5) 0.068(4) 0.095(5) -0.005(4) 0.026(4) 0.010(3)
C2C 0.111(6) 0.050(3) 0.088(4) 0.009(3) 0.030(4) 0.023(3)
C1AA 0.26(4) 0.23(4) 0.083(16) -0.01(2) 0.00(2) 0.20(4)
C2AA 0.19(3) 0.24(4) 0.064(13) 0.00(2) 0.028(17) 0.17(3)
C1AB 0.26(3) 0.061(13) 0.27(4) 0.097(18) 0.22(3) 0.100(18)
C2AB 0.24(4) 0.087(18) 0.20(4) 0.07(2) 0.16(3) 0.08(2)
C1AC 0.098(19) 0.16(3) 0.40(7) -0.20(4) -0.05(3) 0.03(2)
C2AC 0.15(3) 0.14(3) 0.53(10) -0.19(5) -0.08(5) 0.06(3)
O1T 0.41(2) 0.135(10) 0.37(2) -0.133(13) -0.22(2) 0.120(13)
C1T 0.27(3) 0.35(4) 0.096(11) -0.023(15) -0.085(14) 0.09(3)
C2T 0.24(2) 0.27(3) 0.121(13) -0.032(15) -0.038(15) -0.09(2)
O2T 0.189(12) 0.222(14) 0.34(2) 0.067(15) -0.126(15) 0.038(11)

loop_
_geom_bond_atom_site_label_1
_geom_bond_atom_site_label_2
_geom_bond_distance
_geom_bond_site_symmetry_2
_geom_bond_publ_flag
Si1 O1 1.617(2) . ?
Si1 O2 1.623(2) . ?
Si1 O3 1.624(2) . ?
Si1 N 1.729(2) . ?
Si2 N 1.748(2) . ?
Si2 C21 1.863(4) . ?
Si2 C23 1.865(4) . ?
Si2 C22 1.867(4) . ?
O1 H1 0.82(4) . ?
O2 H2 0.75(4) . ?
O3 H3 0.69(4) . ?
N C1 1.448(3) . ?
N1 C1AC 1.38(3) . ?
N1 C1A 1.404(8) . ?
N1 C1AA 1.47(3) . ?
N1 C1B 1.458(8) . ?
N1 C1C 1.473(8) . ?
N1 C1AB 1.49(2) . ?
N2 C2AC 1.40(3) . ?
N2 C2AA 1.41(2) . ?
N2 C2A 1.444(10) . ?
N2 C2B 1.441(7) . ?
N2 C2C 1.464(8) . ?
N2 C2AB 1.51(2) . ?
C1 C2 1.403(4) . ?
C1 C6 1.403(4) . ?
C2 C3 1.400(5) . ?
C2 C12 1.501(5) . ?
C12 H12A 0.9600 . ?
C12 H12B 0.9600 . ?
C12 H12C 0.9600 . ?
C3 C4 1.354(6) . ?
C3 H3A 0.9300 . ?
C4 C5 1.368(6) . ?
C4 H4A 0.9300 . ?
C5 C6 1.396(5) . ?
C5 H5A 0.9300 . ?
C6 C16 1.502(5) . ?
C16 H16A 0.9600 . ?
C16 H16B 0.9600 . ?
C16 H16C 0.9600 . ?
C21 H21A 0.9600 . ?
C21 H21B 0.9600 . ?
C21 H21C 0.9600 . ?
C22 H22A 0.9600 . ?
C22 H22B 0.9600 . ?
C22 H22C 0.9600 . ?
C23 H23A 0.9600 . ?
C23 H23B 0.9600 . ?
C23 H23C 0.9600 . ?
C1A C2A 1.561(9) . ?
C1A H1AA 0.9700 . ?
C1A H1AB 0.9700 . ?
C2A H2AA 0.9700 . ?
C2A H2AB 0.9700 . ?
C1B C2B 1.537(8) . ?
C1B H1BA 0.9700 . ?
C1B H1BB 0.9700 . ?
C2B H2BA 0.9700 . ?
C2B H2BB 0.9700 . ?
C1C C2C 1.557(8) . ?
C1C H1CA 0.9700 . ?
C1C H1CB 0.9700 . ?
C2C H2CA 0.9700 . ?
C2C H2CB 0.9700 . ?
C1AA C2AA 1.572(17) . ?
C1AA H1AC 0.9700 . ?
C1AA H1AD 0.9700 . ?
C2AA H2AC 0.9700 . ?
C2AA H2AD 0.9700 . ?
C1AB C2AB 1.533(16) . ?
C1AB H1AE 0.9700 . ?
C1AB H1AF 0.9700 . ?
C2AB H2AE 0.9700 . ?
C2AB H2AF 0.9700 . ?
C1AC C2AC 1.567(18) . ?
C1AC H1AG 0.9700 . ?
C1AC H1AH 0.9700 . ?
C2AC H2AG 0.9700 . ?
C2AC H2AH 0.9700 . ?
O1T C1T 1.58(3) . ?
O1T C2T 1.79(2) 5 ?
C1T C2T 1.14(2) . ?
C1T H1TA 0.9700 . ?
C1T H1TB 0.9700 . ?
C2T O1T 1.79(2) 5 ?
C2T H2TA 0.9700 . ?
C2T H2TB 0.9700 . ?
